data_4304275
loop_
_publ_author_name
'Mohammad Habib'
'Tapan K. Karmakar'
'Guillem Arom\'i'
'Jordi Ribas-Ari\~no'
'Hoong-Kun Fun'
'Suchada Chantrapromma'
'Swapan K. Chandra'

_publ_section_title
;
A Versatile Series of Nickel(II) Complexes Derived from Tetradentate
Imine/Pyridyl Ligands and Various Pseudohalides: Azide and Cyanate
Compared
;
_journal_name_full 'Inorganic Chemistry'
_journal_page_first 4109
_journal_page_last 4117
_journal_paper_doi 10.1021/ic701754u
_journal_volume 47
_journal_year 2008
_chemical_formula_sum 'C15 H18 N10 Ni O'
_chemical_formula_weight 413.10
_chemical_name_systematic
; 
 ? 
;
_space_group_IT_number 61
_symmetry_cell_setting orthorhombic
_symmetry_space_group_name_Hall '-P 2ac 2ab'
_symmetry_space_group_name_H-M 'P b c a'
_atom_sites_solution_hydrogens geom
_atom_sites_solution_primary direct
_atom_sites_solution_secondary difmap
_audit_creation_method SHELXL-97
_cell_angle_alpha 90.00
_cell_angle_beta 90.00
_cell_angle_gamma 90.00
_cell_formula_units_Z 8
_cell_length_a 15.2168(7)
_cell_length_b 17.4383(8)
_cell_length_c 13.3083(7)
_cell_measurement_temperature 100.0(1)
_cell_volume 3531.4(3)
_computing_structure_refinement 'SHELXL-97 (Sheldrick, 1997)'
_computing_structure_solution 'SHELXS-97 (Sheldrick, 1990)'
_diffrn_ambient_temperature 297(2)
_diffrn_measured_fraction_theta_full 0.998
_diffrn_measured_fraction_theta_max 0.998
_diffrn_radiation_monochromator graphite
_diffrn_radiation_source 'fine-focus sealed tube'
_diffrn_radiation_type MoK\a
_diffrn_radiation_wavelength 0.71073
_diffrn_reflns_av_R_equivalents 0.1104
_diffrn_reflns_av_sigmaI/netI 0.0576
_diffrn_reflns_limit_h_max 19
_diffrn_reflns_limit_h_min -19
_diffrn_reflns_limit_k_max 17
_diffrn_reflns_limit_k_min -22
_diffrn_reflns_limit_l_max 16
_diffrn_reflns_limit_l_min -17
_diffrn_reflns_number 30523
_diffrn_reflns_theta_full 27.50
_diffrn_reflns_theta_max 27.50
_diffrn_reflns_theta_min 2.34
_exptl_absorpt_coefficient_mu 1.129
_exptl_absorpt_correction_T_max 0.8083
_exptl_absorpt_correction_T_min 0.5055
_exptl_crystal_density_diffrn 1.554
_exptl_crystal_density_method 'not measured'
_exptl_crystal_F_000 1712
_exptl_crystal_size_max 0.70
_exptl_crystal_size_mid 0.49
_exptl_crystal_size_min 0.20
_refine_diff_density_max 0.626
_refine_diff_density_min -0.453
_refine_diff_density_rms 0.083
_refine_ls_extinction_method none
_refine_ls_goodness_of_fit_ref 1.091
_refine_ls_hydrogen_treatment mixed
_refine_ls_matrix_type full
_refine_ls_number_parameters 251
_refine_ls_number_reflns 4056
_refine_ls_number_restraints 0
_refine_ls_restrained_S_all 1.091
_refine_ls_R_factor_all 0.0691
_refine_ls_R_factor_gt 0.0359
_refine_ls_shift/su_max 0.000
_refine_ls_shift/su_mean 0.000
_refine_ls_structure_factor_coef Fsqd
_refine_ls_weighting_details 'calc w=1/[\s^2^(Fo^2^)+(0.0293P)^2^+3.5479P] where P=(Fo^2^+2Fc^2^)/3'
_refine_ls_weighting_scheme calc
_refine_ls_wR_factor_gt 0.0822
_refine_ls_wR_factor_ref 0.1079
_reflns_number_gt 2746
_reflns_number_total 4056
_reflns_threshold_expression >2sigma(I)
_cod_data_source_file ic701754u-file001_6.cif
_cod_data_source_block Compd6
_cod_database_code 4304275

loop_
_symmetry_equiv_pos_as_xyz
'x, y, z'
'-x+1/2, -y, z+1/2'
'x+1/2, -y+1/2, -z'
'-x, y+1/2, -z+1/2'
'-x, -y, -z'
'x-1/2, y, -z-1/2'
'-x-1/2, y-1/2, z'
'x, -y-1/2, z-1/2'

loop_
_atom_site_label
_atom_site_type_symbol
_atom_site_fract_x
_atom_site_fract_y
_atom_site_fract_z
_atom_site_U_iso_or_equiv
_atom_site_adp_type
_atom_site_occupancy
_atom_site_symmetry_multiplicity
_atom_site_calc_flag
_atom_site_refinement_flags
_atom_site_disorder_assembly
_atom_site_disorder_group
O1W O 0.12400(12) 0.26499(11) 0.13998(15) 0.0270(4) Uani 1 1 d . . .
H11W H 0.0930 0.2302 0.1625 0.038(10) Uiso 1 1 d R . .
H21W H 0.0897 0.2919 0.1105 0.056(12) Uiso 1 1 d R . .
Ni1 Ni -0.001228(19) 0.154083(16) 0.37754(2) 0.01411(11) Uani 1 1 d . . .
N1 N -0.10701(13) 0.07371(11) 0.36927(15) 0.0158(4) Uani 1 1 d . . .
N2 N -0.10679(13) 0.22659(11) 0.37280(15) 0.0160(4) Uani 1 1 d . . .
N3 N 0.08585(14) 0.24445(12) 0.38553(16) 0.0188(5) Uani 1 1 d . . .
N4 N 0.12058(14) 0.09437(12) 0.38692(15) 0.0170(4) Uani 1 1 d . . .
N5 N -0.00971(13) 0.14856(12) 0.53665(17) 0.0182(5) Uani 1 1 d . . .
N6 N -0.07658(14) 0.16791(11) 0.57708(16) 0.0180(5) Uani 1 1 d . . .
N7 N -0.14128(15) 0.18653(14) 0.61716(18) 0.0267(5) Uani 1 1 d . . .
N8 N 0.01027(14) 0.14744(12) 0.21987(17) 0.0210(5) Uani 1 1 d . . .
N9 N 0.01388(13) 0.08347(13) 0.18664(17) 0.0200(5) Uani 1 1 d . . .
N10 N 0.01637(15) 0.02163(14) 0.1540(2) 0.0291(6) Uani 1 1 d . . .
C1 C -0.10885(16) -0.00341(14) 0.36244(19) 0.0177(5) Uani 1 1 d . . .
H1A H -0.0557 -0.0298 0.3622 0.021 Uiso 1 1 calc R . .
C2 C -0.18589(17) -0.04527(15) 0.35576(19) 0.0206(5) Uani 1 1 d . . .
H2A H -0.1840 -0.0983 0.3492 0.025 Uiso 1 1 calc R . .
C3 C -0.26578(17) -0.00749(15) 0.3589(2) 0.0209(6) Uani 1 1 d . . .
H3A H -0.3184 -0.0346 0.3559 0.025 Uiso 1 1 calc R . .
C4 C -0.26543(16) 0.07195(15) 0.3665(2) 0.0200(5) Uani 1 1 d . . .
H4A H -0.3180 0.0991 0.3689 0.024 Uiso 1 1 calc R . .
C5 C -0.18568(16) 0.11010(14) 0.37065(18) 0.0167(5) Uani 1 1 d . . .
C6 C -0.18166(16) 0.19457(14) 0.37452(19) 0.0182(5) Uani 1 1 d . . .
H6A H -0.2328 0.2237 0.3781 0.022 Uiso 1 1 calc R . .
C7 C -0.10284(17) 0.31097(14) 0.3765(2) 0.0204(5) Uani 1 1 d . . .
H7A H -0.1571 0.3304 0.4051 0.025 Uiso 1 1 calc R . .
H7B H -0.0978 0.3308 0.3087 0.025 Uiso 1 1 calc R . .
C8 C -0.02587(18) 0.33967(14) 0.4386(2) 0.0234(6) Uani 1 1 d . . .
H8A H -0.0262 0.3139 0.5031 0.028 Uiso 1 1 calc R . .
H8B H -0.0332 0.3941 0.4508 0.028 Uiso 1 1 calc R . .
C9 C 0.06256(18) 0.32637(14) 0.3880(2) 0.0242(6) Uani 1 1 d . . .
H9A H 0.0605 0.3460 0.3199 0.029 Uiso 1 1 calc R . .
H9B H 0.1077 0.3544 0.4241 0.029 Uiso 1 1 calc R . .
C10 C 0.16658(16) 0.22524(15) 0.38961(19) 0.0202(6) Uani 1 1 d . . .
H10 H 0.2102 0.2624 0.3932 0.022(7) Uiso 1 1 d R . .
C11 C 0.18956(17) 0.14348(15) 0.38815(19) 0.0196(5) Uani 1 1 d . . .
C12 C 0.27658(17) 0.11955(16) 0.38866(19) 0.0219(6) Uani 1 1 d . . .
H12 H 0.3221 0.1551 0.3888 0.026(8) Uiso 1 1 d R . .
C13 C 0.29438(17) 0.04147(17) 0.3890(2) 0.0238(6) Uani 1 1 d . . .
H13 H 0.3520 0.0237 0.3903 0.020(7) Uiso 1 1 d R . .
C14 C 0.22469(17) -0.00909(16) 0.3873(2) 0.0221(6) Uani 1 1 d . . .
H14 H 0.2348 -0.0617 0.3868 0.018(7) Uiso 1 1 d R . .
C15 C 0.13952(17) 0.01901(14) 0.38676(19) 0.0199(5) Uani 1 1 d . . .
H15 H 0.0932 -0.0158 0.3861 0.020(7) Uiso 1 1 d R . .

loop_
_atom_site_aniso_label
_atom_site_aniso_U_11
_atom_site_aniso_U_22
_atom_site_aniso_U_33
_atom_site_aniso_U_23
_atom_site_aniso_U_13
_atom_site_aniso_U_12
O1W 0.0190(9) 0.0291(10) 0.0328(12) 0.0110(9) 0.0004(8) 0.0003(9)
Ni1 0.01480(17) 0.01266(17) 0.01489(18) 0.00009(12) 0.00008(12) -0.00026(12)
N1 0.0161(10) 0.0168(10) 0.0146(11) 0.0008(8) 0.0007(8) 0.0005(8)
N2 0.0213(11) 0.0128(10) 0.0138(11) 0.0004(8) -0.0020(8) 0.0016(8)
N3 0.0225(11) 0.0173(10) 0.0166(12) 0.0004(8) 0.0018(9) -0.0037(8)
N4 0.0175(10) 0.0192(10) 0.0142(11) -0.0002(8) 0.0004(8) 0.0000(8)
N5 0.0175(11) 0.0192(11) 0.0180(11) -0.0008(8) -0.0010(8) 0.0013(9)
N6 0.0208(11) 0.0162(10) 0.0170(11) 0.0009(8) -0.0044(9) -0.0020(9)
N7 0.0233(12) 0.0338(13) 0.0229(13) 0.0001(10) 0.0026(10) 0.0071(10)
N8 0.0256(12) 0.0193(11) 0.0180(11) -0.0004(8) 0.0023(9) 0.0008(9)
N9 0.0152(10) 0.0260(12) 0.0188(12) -0.0010(9) -0.0003(8) -0.0006(9)
N10 0.0234(12) 0.0271(13) 0.0368(15) -0.0142(11) 0.0006(10) -0.0001(10)
C1 0.0194(12) 0.0162(12) 0.0175(13) 0.0011(10) -0.0006(10) 0.0032(10)
C2 0.0265(13) 0.0161(12) 0.0191(14) 0.0023(10) -0.0014(11) -0.0009(10)
C3 0.0192(12) 0.0224(13) 0.0211(15) 0.0028(11) -0.0018(10) -0.0047(10)
C4 0.0162(12) 0.0229(13) 0.0209(14) 0.0013(11) -0.0009(10) 0.0010(10)
C5 0.0173(12) 0.0179(12) 0.0150(13) -0.0003(10) -0.0009(10) 0.0009(10)
C6 0.0174(12) 0.0205(13) 0.0166(13) -0.0001(10) -0.0016(10) 0.0049(10)
C7 0.0275(14) 0.0122(12) 0.0216(14) 0.0018(10) -0.0015(11) 0.0030(10)
C8 0.0329(14) 0.0155(12) 0.0218(15) -0.0007(10) 0.0005(11) -0.0006(11)
C9 0.0280(14) 0.0151(12) 0.0293(16) 0.0011(11) 0.0018(12) -0.0041(11)
C10 0.0200(13) 0.0227(13) 0.0178(14) -0.0004(10) 0.0015(10) -0.0073(10)
C11 0.0178(12) 0.0260(14) 0.0149(13) -0.0004(10) 0.0000(10) -0.0019(10)
C12 0.0189(12) 0.0299(15) 0.0170(14) -0.0002(11) -0.0010(10) -0.0036(11)
C13 0.0163(12) 0.0369(16) 0.0183(14) -0.0009(11) 0.0006(10) 0.0041(11)
C14 0.0223(13) 0.0240(14) 0.0199(14) -0.0001(11) 0.0010(10) 0.0045(11)
C15 0.0206(13) 0.0199(13) 0.0190(14) 0.0008(10) -0.0014(10) 0.0001(10)

loop_
_atom_type_symbol
_atom_type_description
_atom_type_scat_dispersion_real
_atom_type_scat_dispersion_imag
_atom_type_scat_source
C C 0.0033 0.0016 'International Tables Vol C Tables 4.2.6.8 and 6.1.1.4'
H H 0.0000 0.0000 'International Tables Vol C Tables 4.2.6.8 and 6.1.1.4'
N N 0.0061 0.0033 'International Tables Vol C Tables 4.2.6.8 and 6.1.1.4'
O O 0.0106 0.0060 'International Tables Vol C Tables 4.2.6.8 and 6.1.1.4'
Ni Ni 0.3393 1.1124 'International Tables Vol C Tables 4.2.6.8 and 6.1.1.4'

loop_
_geom_angle_atom_site_label_1
_geom_angle_atom_site_label_2
_geom_angle_atom_site_label_3
_geom_angle
_geom_angle_site_symmetry_1
_geom_angle_site_symmetry_3
_geom_angle_publ_flag
H11W O1W H21W 103.6 . . ?
N2 Ni1 N3 91.94(8) . . ?
N2 Ni1 N8 93.92(8) . . ?
N3 Ni1 N8 92.29(8) . . ?
N2 Ni1 N5 90.63(8) . . ?
N3 Ni1 N5 91.28(8) . . ?
N8 Ni1 N5 174.11(8) . . ?
N2 Ni1 N4 170.98(8) . . ?
N3 Ni1 N4 79.12(8) . . ?
N8 Ni1 N4 87.67(8) . . ?
N5 Ni1 N4 88.41(8) . . ?
N2 Ni1 N1 79.18(8) . . ?
N3 Ni1 N1 171.12(8) . . ?
N8 Ni1 N1 88.58(8) . . ?
N5 Ni1 N1 88.62(8) . . ?
N4 Ni1 N1 109.75(8) . . ?
C1 N1 C5 116.7(2) . . ?
C1 N1 Ni1 132.32(17) . . ?
C5 N1 Ni1 110.95(15) . . ?
C6 N2 C7 118.4(2) . . ?
C6 N2 Ni1 115.63(16) . . ?
C7 N2 Ni1 125.76(16) . . ?
C10 N3 C9 119.1(2) . . ?
C10 N3 Ni1 114.88(17) . . ?
C9 N3 Ni1 126.02(17) . . ?
C15 N4 C11 116.8(2) . . ?
C15 N4 Ni1 131.60(17) . . ?
C11 N4 Ni1 111.47(16) . . ?
N6 N5 Ni1 119.08(17) . . ?
N7 N6 N5 179.4(3) . . ?
N9 N8 Ni1 114.91(18) . . ?
N10 N9 N8 179.2(3) . . ?
N1 C1 C2 123.2(2) . . ?
N1 C1 H1A 118.4 . . ?
C2 C1 H1A 118.4 . . ?
C3 C2 C1 119.4(2) . . ?
C3 C2 H2A 120.3 . . ?
C1 C2 H2A 120.3 . . ?
C2 C3 C4 118.3(2) . . ?
C2 C3 H3A 120.9 . . ?
C4 C3 H3A 120.9 . . ?
C5 C4 C3 119.0(2) . . ?
C5 C4 H4A 120.5 . . ?
C3 C4 H4A 120.5 . . ?
N1 C5 C4 123.3(2) . . ?
N1 C5 C6 115.6(2) . . ?
C4 C5 C6 121.2(2) . . ?
N2 C6 C5 118.4(2) . . ?
N2 C6 H6A 120.8 . . ?
C5 C6 H6A 120.8 . . ?
N2 C7 C8 112.3(2) . . ?
N2 C7 H7A 109.1 . . ?
C8 C7 H7A 109.1 . . ?
N2 C7 H7B 109.1 . . ?
C8 C7 H7B 109.1 . . ?
H7A C7 H7B 107.9 . . ?
C7 C8 C9 113.1(2) . . ?
C7 C8 H8A 109.0 . . ?
C9 C8 H8A 109.0 . . ?
C7 C8 H8B 109.0 . . ?
C9 C8 H8B 109.0 . . ?
H8A C8 H8B 107.8 . . ?
N3 C9 C8 111.8(2) . . ?
N3 C9 H9A 109.3 . . ?
C8 C9 H9A 109.3 . . ?
N3 C9 H9B 109.3 . . ?
C8 C9 H9B 109.3 . . ?
H9A C9 H9B 107.9 . . ?
N3 C10 C11 119.0(2) . . ?
N3 C10 H10 120.5 . . ?
C11 C10 H10 120.5 . . ?
N4 C11 C12 123.3(2) . . ?
N4 C11 C10 115.4(2) . . ?
C12 C11 C10 121.3(2) . . ?
C13 C12 C11 118.7(2) . . ?
C13 C12 H12 120.6 . . ?
C11 C12 H12 120.7 . . ?
C14 C13 C12 118.5(2) . . ?
C14 C13 H13 120.8 . . ?
C12 C13 H13 120.7 . . ?
C13 C14 C15 119.5(3) . . ?
C13 C14 H14 120.2 . . ?
C15 C14 H14 120.2 . . ?
N4 C15 C14 123.1(2) . . ?
N4 C15 H15 118.4 . . ?
C14 C15 H15 118.5 . . ?

loop_
_geom_bond_atom_site_label_1
_geom_bond_atom_site_label_2
_geom_bond_distance
_geom_bond_site_symmetry_2
_geom_bond_publ_flag
O1W H11W 0.8256 . ?
O1W H21W 0.8037 . ?
Ni1 N2 2.045(2) . ?
Ni1 N3 2.062(2) . ?
Ni1 N8 2.109(2) . ?
Ni1 N5 2.124(2) . ?
Ni1 N4 2.130(2) . ?
Ni1 N1 2.137(2) . ?
N1 C1 1.348(3) . ?
N1 C5 1.355(3) . ?
N2 C6 1.269(3) . ?
N2 C7 1.473(3) . ?
N3 C10 1.274(3) . ?
N3 C9 1.472(3) . ?
N4 C15 1.346(3) . ?
N4 C11 1.355(3) . ?
N5 N6 1.199(3) . ?
N6 N7 1.166(3) . ?
N8 N9 1.201(3) . ?
N9 N10 1.163(3) . ?
C1 C2 1.384(4) . ?
C1 H1A 0.9300 . ?
C2 C3 1.383(4) . ?
C2 H2A 0.9300 . ?
C3 C4 1.389(4) . ?
C3 H3A 0.9300 . ?
C4 C5 1.385(4) . ?
C4 H4A 0.9300 . ?
C5 C6 1.475(4) . ?
C6 H6A 0.9300 . ?
C7 C8 1.518(4) . ?
C7 H7A 0.9700 . ?
C7 H7B 0.9700 . ?
C8 C9 1.522(4) . ?
C8 H8A 0.9700 . ?
C8 H8B 0.9700 . ?
C9 H9A 0.9700 . ?
C9 H9B 0.9700 . ?
C10 C11 1.468(4) . ?
C10 H10 0.9299 . ?
C11 C12 1.388(4) . ?
C12 C13 1.388(4) . ?
C12 H12 0.9300 . ?
C13 C14 1.379(4) . ?
C13 H13 0.9299 . ?
C14 C15 1.385(4) . ?
C14 H14 0.9301 . ?
C15 H15 0.9300 . ?

loop_
_geom_torsion_atom_site_label_1
_geom_torsion_atom_site_label_2
_geom_torsion_atom_site_label_3
_geom_torsion_atom_site_label_4
_geom_torsion
_geom_torsion_site_symmetry_1
_geom_torsion_site_symmetry_2
_geom_torsion_site_symmetry_3
_geom_torsion_site_symmetry_4
_geom_torsion_publ_flag
N2 Ni1 N1 C1 176.2(2) . . . . ?
N3 Ni1 N1 C1 177.7(5) . . . . ?
N8 Ni1 N1 C1 82.0(2) . . . . ?
N5 Ni1 N1 C1 -92.9(2) . . . . ?
N4 Ni1 N1 C1 -5.1(2) . . . . ?
N2 Ni1 N1 C5 -3.20(16) . . . . ?
N3 Ni1 N1 C5 -1.7(6) . . . . ?
N8 Ni1 N1 C5 -97.47(17) . . . . ?
N5 Ni1 N1 C5 87.71(17) . . . . ?
N4 Ni1 N1 C5 175.52(15) . . . . ?
N3 Ni1 N2 C6 -175.10(19) . . . . ?
N8 Ni1 N2 C6 92.47(19) . . . . ?
N5 Ni1 N2 C6 -83.80(19) . . . . ?
N4 Ni1 N2 C6 -167.6(5) . . . . ?
N1 Ni1 N2 C6 4.67(18) . . . . ?
N3 Ni1 N2 C7 -0.8(2) . . . . ?
N8 Ni1 N2 C7 -93.2(2) . . . . ?
N5 Ni1 N2 C7 90.5(2) . . . . ?
N4 Ni1 N2 C7 6.7(6) . . . . ?
N1 Ni1 N2 C7 179.0(2) . . . . ?
N2 Ni1 N3 C10 -179.65(19) . . . . ?
N8 Ni1 N3 C10 -85.65(19) . . . . ?
N5 Ni1 N3 C10 89.67(19) . . . . ?
N4 Ni1 N3 C10 1.54(18) . . . . ?
N1 Ni1 N3 C10 178.9(5) . . . . ?
N2 Ni1 N3 C9 1.1(2) . . . . ?
N8 Ni1 N3 C9 95.1(2) . . . . ?
N5 Ni1 N3 C9 -89.6(2) . . . . ?
N4 Ni1 N3 C9 -177.7(2) . . . . ?
N1 Ni1 N3 C9 -0.3(7) . . . . ?
N2 Ni1 N4 C15 173.1(4) . . . . ?
N3 Ni1 N4 C15 -179.3(2) . . . . ?
N8 Ni1 N4 C15 -86.5(2) . . . . ?
N5 Ni1 N4 C15 89.1(2) . . . . ?
N1 Ni1 N4 C15 1.2(2) . . . . ?
N2 Ni1 N4 C11 -10.5(6) . . . . ?
N3 Ni1 N4 C11 -2.95(16) . . . . ?
N8 Ni1 N4 C11 89.84(17) . . . . ?
N5 Ni1 N4 C11 -94.55(17) . . . . ?
N1 Ni1 N4 C11 177.49(16) . . . . ?
N2 Ni1 N5 N6 17.87(19) . . . . ?
N3 Ni1 N5 N6 109.82(19) . . . . ?
N8 Ni1 N5 N6 -122.9(7) . . . . ?
N4 Ni1 N5 N6 -171.10(19) . . . . ?
N1 Ni1 N5 N6 -61.30(19) . . . . ?
Ni1 N5 N6 N7 176(100) . . . . ?
N2 Ni1 N8 N9 -129.04(18) . . . . ?
N3 Ni1 N8 N9 138.86(18) . . . . ?
N5 Ni1 N8 N9 11.6(9) . . . . ?
N4 Ni1 N8 N9 59.85(18) . . . . ?
N1 Ni1 N8 N9 -49.98(18) . . . . ?
Ni1 N8 N9 N10 108(22) . . . . ?
C5 N1 C1 C2 0.8(4) . . . . ?
Ni1 N1 C1 C2 -178.60(19) . . . . ?
N1 C1 C2 C3 -1.8(4) . . . . ?
C1 C2 C3 C4 1.3(4) . . . . ?
C2 C3 C4 C5 0.1(4) . . . . ?
C1 N1 C5 C4 0.7(4) . . . . ?
Ni1 N1 C5 C4 -179.8(2) . . . . ?
C1 N1 C5 C6 -177.9(2) . . . . ?
Ni1 N1 C5 C6 1.6(3) . . . . ?
C3 C4 C5 N1 -1.1(4) . . . . ?
C3 C4 C5 C6 177.4(2) . . . . ?
C7 N2 C6 C5 179.9(2) . . . . ?
Ni1 N2 C6 C5 -5.3(3) . . . . ?
N1 C5 C6 N2 2.4(3) . . . . ?
C4 C5 C6 N2 -176.3(2) . . . . ?
C6 N2 C7 C8 142.7(2) . . . . ?
Ni1 N2 C7 C8 -31.5(3) . . . . ?
N2 C7 C8 C9 70.8(3) . . . . ?
C10 N3 C9 C8 -148.7(2) . . . . ?
Ni1 N3 C9 C8 30.5(3) . . . . ?
C7 C8 C9 N3 -70.0(3) . . . . ?
C9 N3 C10 C11 179.4(2) . . . . ?
Ni1 N3 C10 C11 0.1(3) . . . . ?
C15 N4 C11 C12 0.4(4) . . . . ?
Ni1 N4 C11 C12 -176.5(2) . . . . ?
C15 N4 C11 C10 -179.2(2) . . . . ?
Ni1 N4 C11 C10 3.8(3) . . . . ?
N3 C10 C11 N4 -2.8(4) . . . . ?
N3 C10 C11 C12 177.6(2) . . . . ?
N4 C11 C12 C13 -0.7(4) . . . . ?
C10 C11 C12 C13 178.9(2) . . . . ?
C11 C12 C13 C14 0.9(4) . . . . ?
C12 C13 C14 C15 -0.9(4) . . . . ?
C11 N4 C15 C14 -0.3(4) . . . . ?
Ni1 N4 C15 C14 175.86(19) . . . . ?
C13 C14 C15 N4 0.6(4) . . . . ?
